data_7108215
loop_
_publ_author_name
'Sang Chul Lee'
'Akira Ueda'
'Hiromichi Kamo'
'Kazuyuki Takahashi'
'Mikio Uruichi'
'Kaoru Yamamoto'
'Kyuya Yakushi'
'Akiko Nakao'
'Reiji Kumai'
'Kensuke Kobayashi'
'Hironori Nakao'
'Youichi Murakami'
'Hatsumi Mori'

_publ_section_title
;
 Charge-order driven proton arrangement in a hydrogen-bonded
 charge-transfer complex based on a pyridyl-substituted TTF derivative
;
_journal_name_full Chem.Commun.
_journal_page_first 8673
_journal_paper_doi 10.1039/c2cc34296k
_journal_volume 48
_journal_year 2012
_chemical_formula_moiety 'C11 H8 B F4 N O S4'
_chemical_formula_sum 'C11 H8 B F4 N O S4'
_chemical_formula_weight 385.23
_space_group_IT_number 2
_symmetry_cell_setting triclinic
_symmetry_Int_Tables_number 2
_symmetry_space_group_name_Hall '-P 1'
_symmetry_space_group_name_H-M 'P -1'
_atom_sites_solution_hydrogens geom
_atom_sites_solution_primary direct
_atom_sites_solution_secondary difmap
_cell_angle_alpha 90.83(3)
_cell_angle_beta 96.20(3)
_cell_angle_gamma 92.08(2)
_cell_formula_units_Z 2
_cell_length_a 6.801(4)
_cell_length_b 7.939(5)
_cell_length_c 14.424(8)
_cell_measurement_reflns_used 2337
_cell_measurement_temperature 293
_cell_measurement_theta_max 27.33
_cell_measurement_theta_min 3.19
_cell_volume 773.6(8)
_computing_cell_refinement CrystalClear
_computing_data_collection 'CrystalClear (Rigaku/MSC Inc., 2006)'
_computing_data_reduction CrystalClear
_computing_molecular_graphics 'CrystalStructure 4.0'
_computing_publication_material 'CrystalStructure 4.0 (Rigaku, 2010)'
_computing_structure_refinement 'SHELXL97 (Sheldrick, 2008)'
_computing_structure_solution 'SIR2004 (Burla, et al., 2005)'
_diffrn_ambient_temperature 293
_diffrn_detector_area_resol_mean 7.314
_diffrn_measured_fraction_theta_full 0.978
_diffrn_measured_fraction_theta_max 0.978
_diffrn_measurement_device_type 'Rigaku Mercury70'
_diffrn_measurement_method \w
_diffrn_radiation_type 'Mo K\a'
_diffrn_radiation_wavelength 0.71070
_diffrn_reflns_av_R_equivalents 0.1294
_diffrn_reflns_limit_h_max 8
_diffrn_reflns_limit_h_min -8
_diffrn_reflns_limit_k_max 10
_diffrn_reflns_limit_k_min -10
_diffrn_reflns_limit_l_max 18
_diffrn_reflns_limit_l_min -18
_diffrn_reflns_number 8347
_diffrn_reflns_theta_full 27.48
_diffrn_reflns_theta_max 27.47
_diffrn_standards_number 0
_exptl_absorpt_coefficient_mu 0.652
_exptl_absorpt_correction_type none
_exptl_crystal_colour violet
_exptl_crystal_density_diffrn 1.654
_exptl_crystal_density_method 'not measured'
_exptl_crystal_description platelet
_exptl_crystal_F_000 388.00
_exptl_crystal_size_max 0.125
_exptl_crystal_size_mid 0.060
_exptl_crystal_size_min 0.030
_refine_diff_density_max 0.480
_refine_diff_density_min -0.490
_refine_ls_extinction_method none
_refine_ls_goodness_of_fit_ref 1.243
_refine_ls_hydrogen_treatment constr
_refine_ls_number_parameters 199
_refine_ls_number_reflns 3462
_refine_ls_number_restraints 0
_refine_ls_R_factor_gt 0.0790
_refine_ls_shift/su_max 0.000
_refine_ls_structure_factor_coef Fsqd
_refine_ls_weighting_details 'w = 1/[\s^2^(Fo^2^)+(0.0500P)^2^+0.0000P] where P=(Fo^2^+2Fc^2^)/3'
_refine_ls_weighting_scheme calc
_refine_ls_wR_factor_ref 0.2171
_reflns_number_gt 1756
_reflns_number_total 3462
_reflns_threshold_expression F^2^>2.0\s(F^2^)
_cod_data_source_file c2cc34296k.txt
_cod_data_source_block protonatedBF4salt
_cod_database_code 7108215

loop_
_symmetry_equiv_pos_site_id
_symmetry_equiv_pos_as_xyz
1 +X,+Y,+Z
2 -X,-Y,-Z

loop_
_atom_site_label
_atom_site_type_symbol
_atom_site_fract_x
_atom_site_fract_y
_atom_site_fract_z
_atom_site_U_iso_or_equiv
_atom_site_adp_type
_atom_site_occupancy
_atom_site_symmetry_multiplicity
_atom_site_calc_flag
_atom_site_refinement_flags
S1 S 0.52908(18) 0.15163(16) 0.78102(9) 0.0588(4) Uani 1.0 2 d .
S2 S 0.13051(18) 0.03110(16) 0.81758(9) 0.0600(4) Uani 1.0 2 d .
S3 S 0.62121(18) 0.28543(15) 0.99670(8) 0.0559(4) Uani 1.0 2 d .
S4 S 0.22044(18) 0.16675(16) 1.03261(9) 0.0606(4) Uani 1.0 2 d .
F1 F 0.4121(8) 0.3352(8) 0.4543(4) 0.167(2) Uani 1.0 2 d .
F2 F 0.2113(5) 0.2347(4) 0.3308(2) 0.0840(10) Uani 1.0 2 d .
F3 F 0.2745(9) 0.0830(5) 0.4586(3) 0.151(2) Uani 1.0 2 d .
F4 F 0.0989(7) 0.3028(7) 0.4653(3) 0.148(2) Uani 1.0 2 d .
O1 O 0.7416(6) 0.2609(5) 0.5881(3) 0.0914(13) Uani 1.0 2 d .
N1 N 0.9579(8) 0.5656(6) 1.3118(4) 0.0746(13) Uani 1.0 2 d .
C1 C 0.3738(9) 0.0639(7) 0.6889(4) 0.0676(15) Uani 1.0 2 d .
C2 C 0.1938(9) 0.0101(7) 0.7052(4) 0.0699(15) Uani 1.0 2 d .
C3 C 0.3573(7) 0.1303(6) 0.8630(3) 0.0490(11) Uani 1.0 2 d .
C4 C 0.3942(7) 0.1863(6) 0.9508(3) 0.0488(11) Uani 1.0 2 d .
C5 C 0.3713(7) 0.2591(6) 1.1233(3) 0.0537(12) Uani 1.0 2 d .
C6 C 0.5536(7) 0.3168(6) 1.1094(3) 0.0472(11) Uani 1.0 2 d .
C7 C 0.6938(7) 0.4018(6) 1.1806(3) 0.0504(11) Uani 1.0 2 d .
C8 C 0.6569(9) 0.4176(7) 1.2726(4) 0.0671(14) Uani 1.0 2 d .
C9 C 0.7905(10) 0.5001(7) 1.3374(4) 0.0776(17) Uani 1.0 2 d .
C10 C 1.0032(9) 0.5507(7) 1.2260(5) 0.0710(15) Uani 1.0 2 d .
C11 C 0.8741(8) 0.4717(6) 1.1570(4) 0.0652(14) Uani 1.0 2 d .
B1 B 0.2492(10) 0.2385(8) 0.4260(4) 0.0630(16) Uani 1.0 2 d .
H1 H 0.4149 0.0546 0.6297 0.0812 Uiso 1.0 2 calc R
H2 H 0.1047 -0.0374 0.6577 0.0838 Uiso 1.0 2 calc R
H3 H 0.3272 0.2692 1.1819 0.0644 Uiso 1.0 2 calc R
H4 H 0.5398 0.3717 1.2909 0.0805 Uiso 1.0 2 calc R
H5 H 0.7637 0.5099 1.3991 0.0931 Uiso 1.0 2 calc R
H6 H 1.0392 0.6194 1.3525 0.0895 Uiso 1.0 2 calc R
H7 H 1.1246 0.5943 1.2114 0.0853 Uiso 1.0 2 calc R
H8 H 0.9060 0.4648 1.0960 0.0783 Uiso 1.0 2 calc R

loop_
_atom_site_aniso_label
_atom_site_aniso_U_11
_atom_site_aniso_U_22
_atom_site_aniso_U_33
_atom_site_aniso_U_12
_atom_site_aniso_U_13
_atom_site_aniso_U_23
S1 0.0545(8) 0.0742(9) 0.0469(8) -0.0063(7) 0.0055(6) -0.0060(6)
S2 0.0482(8) 0.0695(8) 0.0593(9) -0.0062(7) -0.0049(6) -0.0035(7)
S3 0.0506(8) 0.0687(8) 0.0471(8) -0.0069(6) 0.0036(6) -0.0088(6)
S4 0.0491(8) 0.0793(9) 0.0529(8) -0.0050(7) 0.0076(6) -0.0095(7)
F1 0.137(4) 0.236(6) 0.110(4) -0.098(4) -0.023(3) -0.012(4)
F2 0.079(3) 0.119(3) 0.0518(19) -0.0033(19) 0.0011(15) -0.0057(17)
F3 0.259(6) 0.096(3) 0.092(3) 0.026(4) -0.013(4) 0.013(3)
F4 0.129(4) 0.242(6) 0.076(3) 0.082(4) 0.012(3) -0.024(3)
O1 0.083(3) 0.095(3) 0.091(3) -0.022(3) -0.003(3) -0.014(3)
N1 0.083(4) 0.060(3) 0.075(4) -0.000(3) -0.020(3) -0.011(3)
C1 0.083(4) 0.077(4) 0.042(3) -0.004(3) 0.003(3) -0.007(3)
C2 0.069(4) 0.079(4) 0.056(4) -0.016(3) -0.013(3) -0.009(3)
C3 0.044(3) 0.053(3) 0.049(3) 0.007(3) 0.001(2) -0.003(2)
C4 0.039(3) 0.058(3) 0.049(3) 0.000(2) 0.000(2) -0.003(2)
C5 0.060(3) 0.060(3) 0.042(3) 0.009(3) 0.008(3) -0.011(2)
C6 0.049(3) 0.049(3) 0.041(3) -0.001(2) -0.004(2) -0.0061(19)
C7 0.060(3) 0.044(3) 0.046(3) 0.011(3) 0.003(3) -0.003(2)
C8 0.067(4) 0.072(4) 0.059(4) -0.002(3) -0.007(3) -0.009(3)
C9 0.095(5) 0.077(4) 0.056(4) 0.006(4) -0.008(4) -0.017(3)
C10 0.065(4) 0.070(4) 0.074(4) -0.004(3) -0.005(3) -0.002(3)
C11 0.069(4) 0.063(3) 0.060(4) 0.006(3) -0.008(3) -0.008(3)
B1 0.063(4) 0.077(4) 0.046(4) -0.012(4) 0.000(3) -0.008(3)

loop_
_atom_type_symbol
_atom_type_description
_atom_type_scat_dispersion_real
_atom_type_scat_dispersion_imag
_atom_type_scat_source
C C 0.0033 0.0016
;
International Tables for Crystallography
(1992, Vol. C, Tables 4.2.6.8 and 6.1.1.4)
;
H H 0.0000 0.0000
;
International Tables for Crystallography
(1992, Vol. C, Table 6.1.1.4)
;
B B 0.0013 0.0007
;
International Tables for Crystallography
(1992, Vol. C, Tables 4.2.6.8 and 6.1.1.4)
;
F F 0.0171 0.0103
;
International Tables for Crystallography
(1992, Vol. C, Tables 4.2.6.8 and 6.1.1.4)
;
N N 0.0061 0.0033
;
International Tables for Crystallography
(1992, Vol. C, Tables 4.2.6.8 and 6.1.1.4)
;
S S 0.1246 0.1234
;
International Tables for Crystallography
(1992, Vol. C, Tables 4.2.6.8 and 6.1.1.4)
;
O O 0.0106 0.0060
;
International Tables for Crystallography
(1992, Vol. C, Tables 4.2.6.8 and 6.1.1.4)
;

loop_
_geom_angle_atom_site_label_1
_geom_angle_atom_site_label_2
_geom_angle_atom_site_label_3
_geom_angle
_geom_angle_publ_flag
C1 S1 C3 95.3(3) yes
C2 S2 C3 95.1(3) yes
C4 S3 C6 95.6(3) yes
C4 S4 C5 95.3(3) yes
C9 N1 C10 121.9(5) yes
S1 C1 C2 118.0(4) yes
S2 C2 C1 117.8(4) yes
S1 C3 S2 113.7(3) yes
S1 C3 C4 123.0(4) yes
S2 C3 C4 123.3(4) yes
S3 C4 S4 113.6(3) yes
S3 C4 C3 123.5(4) yes
S4 C4 C3 122.9(4) yes
S4 C5 C6 119.7(4) yes
S3 C6 C5 115.7(4) yes
S3 C6 C7 119.5(4) yes
C5 C6 C7 124.8(5) yes
C6 C7 C8 122.5(5) yes
C6 C7 C11 120.4(5) yes
C8 C7 C11 117.1(5) yes
C7 C8 C9 121.0(6) yes
N1 C9 C8 119.8(6) yes
N1 C10 C11 121.3(6) yes
C7 C11 C10 118.8(5) yes
F1 B1 F2 111.3(5) yes
F1 B1 F3 108.8(6) yes
F1 B1 F4 107.3(6) yes
F2 B1 F3 110.8(5) yes
F2 B1 F4 110.9(5) yes
F3 B1 F4 107.6(6) yes

loop_
_geom_bond_atom_site_label_1
_geom_bond_atom_site_label_2
_geom_bond_distance
_geom_bond_publ_flag
S1 C1 1.727(5) yes
S1 C3 1.755(5) yes
S2 C2 1.729(6) yes
S2 C3 1.762(5) yes
S3 C4 1.765(5) yes
S3 C6 1.754(5) yes
S4 C4 1.763(5) yes
S4 C5 1.711(5) yes
F1 B1 1.347(8) yes
F2 B1 1.369(7) yes
F3 B1 1.338(8) yes
F4 B1 1.334(9) yes
N1 C9 1.325(9) yes
N1 C10 1.311(9) yes
C1 C2 1.327(9) yes
C3 C4 1.331(7) yes
C5 C6 1.342(7) yes
C6 C7 1.463(6) yes
C7 C8 1.383(7) yes
C7 C11 1.404(8) yes
C8 C9 1.372(8) yes
C10 C11 1.382(8) yes

loop_
_geom_hbond_atom_site_label_D
_geom_hbond_atom_site_label_H
_geom_hbond_atom_site_label_A
_geom_hbond_site_symmetry_A
_geom_hbond_distance_DA
_geom_hbond_distance_DH
_geom_hbond_distance_HA
_geom_hbond_angle_DHA
_geom_hbond_publ_flag
N1 H6 O1 2_767 2.695(6) 0.860 1.860 163.4 no
